data_2108829
loop_
_publ_author_name
'Konieczny, Krzysztof A.'
'Bakowicz, Julia'
'Paliwoda, Damian'
'Warren, Mark R.'
'Ciesielski, Arkadiusz'
'Cyra\'nski, Micha\/l K.'
'Turowska-Tyrk, Ilona'

_publ_section_title
;
 Structural reasons for the formation of multicomponent products and the
 influence of high pressure
;
_journal_issue 3
_journal_name_full 'Acta Crystallographica Section B'
_journal_page_first
;
;
_journal_paper_doi 10.1107/S2052520621004492
_journal_volume 77
_journal_year 2021
_chemical_absolute_configuration rm
_chemical_formula_moiety 'C23 H26.67 O3, C8 H12 N'
_chemical_formula_sum 'C31 H39 N O3'
_chemical_formula_weight 473.63
_space_group_crystal_system orthorhombic
_space_group_IT_number 19
_space_group_name_Hall 'P 2ac 2ab'
_space_group_name_H-M_alt 'P 21 21 21'
_atom_sites_solution_hydrogens mixed
_audit_creation_date 2020-10-14
_audit_creation_method
;
Olex2 1.2
(compiled 2018.05.29 svn.r3508 for OlexSys, GUI svn.r5506)
;
_cell_angle_alpha 90
_cell_angle_beta 90
_cell_angle_gamma 90
_cell_formula_units_Z 4
_cell_length_a 5.9560(5)
_cell_length_b 13.3207(11)
_cell_length_c 31.89(3)
_cell_measurement_pressure 1500000
_cell_measurement_reflns_used 2230
_cell_measurement_temperature 295(2)
_cell_measurement_theta_max 25.7830
_cell_measurement_theta_min 3.0140
_cell_volume 2530(2)
_computing_cell_refinement 'CrysAlisPro (Rigaku OD, 2015)'
_computing_data_collection 'Diamond Light Source, beamline I-19'
_computing_data_reduction 'CrysAlisPro (Rigaku OD, 2015)'
_computing_molecular_graphics 'Olex2 (Dolomanov et al., 2009)'
_computing_publication_material 'Olex2 (Dolomanov et al., 2009)'
_computing_structure_refinement 'ShelXL (Sheldrick, 2015)'
_computing_structure_solution 'SHELXT 2014/5 (Sheldrick, 2014)'
_diffrn_ambient_pressure 1500000
_diffrn_ambient_temperature 295
_diffrn_detector 'CCD plate'
_diffrn_detector_area_resol_mean 5.8140
_diffrn_measured_fraction_theta_full 0.366
_diffrn_measured_fraction_theta_max 0.345
_diffrn_measurement_details
;
List of Runs (angles in degrees, time in seconds):

  # Type    Start    End  Width  t~exp~   \w     \q     \k     \f   Frames
--------------------------------------------------------------------------
  1  \f    -35.00  35.00   0.20    1.00 -90.00 -20.00   0.00    --   350
  2  \w   -133.00 -85.00   0.20    1.00    --  -20.00  70.00 -24.23  240
  3  \w   -141.00 -85.00   0.20    1.00    --  -20.00  70.00 155.77  280
  4  \w   -113.00 -82.00   0.20    1.00    --   20.00  70.00 155.77  155
  5  \w   -113.00 -82.00   0.20    1.00    --   20.00  70.00 -24.23  155
  6  \w   -101.00 -41.00   0.20    1.00    --   20.00 -70.00  24.23  300
  7  \w   -102.00 -41.00   0.20    1.00    --   20.00 -70.00-155.77  305
  8  \w   -106.00 -73.00   0.20    1.00    --  -20.00 -70.00-155.77  165
  9  \w   -106.00 -73.00   0.20    1.00    --  -20.00 -70.00  24.23  165
;
_diffrn_measurement_device 'abstract diffractometer'
_diffrn_measurement_device_type 'dectris-CrysAlisPro-abstract goniometer imported dectris images'
_diffrn_measurement_method '\w and \f scans'
_diffrn_radiation_monochromator synchrotron
_diffrn_radiation_probe x-ray
_diffrn_radiation_type synchrotron
_diffrn_radiation_wavelength 0.6889
_diffrn_reflns_av_R_equivalents 0.0604
_diffrn_reflns_av_unetI/netI 0.0391
_diffrn_reflns_Laue_measured_fraction_full 0.366
_diffrn_reflns_Laue_measured_fraction_max 0.345
_diffrn_reflns_limit_h_max 7
_diffrn_reflns_limit_h_min -7
_diffrn_reflns_limit_k_max 16
_diffrn_reflns_limit_k_min -16
_diffrn_reflns_limit_l_max 11
_diffrn_reflns_limit_l_min -10
_diffrn_reflns_number 8166
_diffrn_reflns_point_group_measured_fraction_full 0.356
_diffrn_reflns_point_group_measured_fraction_max 0.333
_diffrn_reflns_theta_full 24.415
_diffrn_reflns_theta_max 25.999
_diffrn_reflns_theta_min 1.606
_diffrn_source synchrotron
_exptl_absorpt_coefficient_mu 0.074
_exptl_absorpt_correction_T_max 1.00000
_exptl_absorpt_correction_T_min 0.59947
_exptl_absorpt_correction_type multi-scan
_exptl_absorpt_process_details 'Scale3 AbsPack (Rigaku OD, 2015)'
_exptl_crystal_colour colourless
_exptl_crystal_density_diffrn 1.243
_exptl_crystal_description block
_exptl_crystal_F_000 1024
_exptl_crystal_size_max 0.18
_exptl_crystal_size_mid 0.10
_exptl_crystal_size_min 0.08
_refine_diff_density_max 0.140
_refine_diff_density_min -0.163
_refine_diff_density_rms 0.037
_refine_ls_abs_structure_details
;
The absolute configuration was assigned to agree with that of its
precursor (S)-(-)-1-phenylethaneamine at the chiral centre C25.
;
_refine_ls_abs_structure_Flack 1.1(10)
_refine_ls_extinction_method none
_refine_ls_goodness_of_fit_ref 0.982
_refine_ls_hydrogen_treatment constr
_refine_ls_matrix_type full
_refine_ls_number_parameters 263
_refine_ls_number_reflns 1824
_refine_ls_number_restraints 356
_refine_ls_restrained_S_all 0.950
_refine_ls_R_factor_all 0.1224
_refine_ls_R_factor_gt 0.0794
_refine_ls_shift/su_max 0.002
_refine_ls_shift/su_mean 0.000
_refine_ls_structure_factor_coef Fsqd
_refine_ls_weighting_details 'w=1/[\s^2^(Fo^2^)+(0.1888P)^2^] where P=(Fo^2^+2Fc^2^)/3'
_refine_ls_weighting_scheme calc
_refine_ls_wR_factor_gt 0.2202
_refine_ls_wR_factor_ref 0.2555
_reflns_Friedel_coverage 0.672
_reflns_Friedel_fraction_full 0.342
_reflns_Friedel_fraction_max 0.317
_reflns_number_gt 1070
_reflns_number_total 1824
_reflns_threshold_expression 'I > 2\s(I)'
_cod_data_source_file eb5068sup1.cif
_cod_data_source_block 1_5gpa_144huv
_cod_database_code 2108829
_shelx_shelxl_version_number 2014/7
_shelx_space_group_comment
;
The symmetry employed for this shelxl refinement is uniquely defined
by the following loop, which should always be used as a source of
symmetry information in preference to the above space-group names.
They are only intended as comments.
;
_shelx_estimated_absorpt_t_max 0.993
_shelx_estimated_absorpt_t_min 0.986
_olex2_refinement_description
;
1. Fixed Uiso
 At 1.2 times of:
  All C(H) groups, All C(H,H) groups, All N(H,H,H) groups
 At 1.5 times of:
  All C(H,H,H) groups
2. Shared sites
{C8, C8D}
{C9, C9D}
{C10, C10D}
{C13, C13D}
{C15, C15D}
{C16, C16D}
{C17, C17D}
{C21, C21P}
{C22, C22P}
{C23, C23P}
{C11, C11D}
{C12, C12D}
3. Restrained distances
 O1P-C7P
 1.407 with sigma of 0.02
 C7P-C15P
 1.633 with sigma of 0.02
 C15P-C17P
 1.52 with sigma of 0.02
 C15P-C16P
 1.521 with sigma of 0.02
 C1-C7P
 1.515 with sigma of 0.02
 C2-C15P
 1.511 with sigma of 0.02
 C7P-C8P
 1.532 with sigma of 0.02
 C11P-C14
 1.511 with sigma of 0.02
 C23-C21
 1.524 with sigma of 0.02
 C22-C21
 1.526 with sigma of 0.02
 C7-O1
 1.21 with sigma of 0.02
 C21-C6
 1.519 with sigma of 0.02
 C7-C1
 1.514 with sigma of 0.02
 C23D-C21D
 1.5 with sigma of 0.02
 C21D-C6
 1.54 with sigma of 0.02
 C7D-C1
 1.56 with sigma of 0.02
 C7D-C22D
 1.52 with sigma of 0.02
 C22D-C21D
 1.53 with sigma of 0.02
 O1D-C7D
 1.43 with sigma of 0.02
 C7-C8
 1.492 with sigma of 0.02
 C7D-C8
 1.53 with sigma of 0.02
 O1P-C15P
 2.642 with sigma of 0.04
 C7P-C17P
 2.675 with sigma of 0.04
 C7P-C16P
 2.615 with sigma of 0.04
 C17P-C16P
 2.494 with sigma of 0.04
 C6-C7P
 2.777 with sigma of 0.04
 C3-C15P
 2.767 with sigma of 0.04
 O1P-C1
 2.485 with sigma of 0.04
 C1-C15P
 2.144 with sigma of 0.04
 C2-C17P
 2.543 with sigma of 0.04
 C2-C16P
 2.596 with sigma of 0.04
 C7P-C9P
 2.514 with sigma of 0.04
 C7P-C13P
 2.545 with sigma of 0.04
 O1P-C8P
 2.302 with sigma of 0.04
 C8P-C15P
 2.659 with sigma of 0.04
 C1-C8P
 2.601 with sigma of 0.04
 C2-C7P
 2.123 with sigma of 0.04
 C10P-C14
 2.521 with sigma of 0.04
 C12P-C14
 2.501 with sigma of 0.04
 C11P-O2
 2.409 with sigma of 0.04
 C11P-O3
 2.386 with sigma of 0.04
 C22-C23
 2.491 with sigma of 0.04
 C2-C7
 2.5 with sigma of 0.04
 C7-C6
 2.504 with sigma of 0.04
 C22-C6
 2.507 with sigma of 0.04
 C23-C6
 2.547 with sigma of 0.04
 C21-C1
 2.538 with sigma of 0.04
 C23D-C6
 2.56 with sigma of 0.04
 C21D-C7D
 2.48 with sigma of 0.04
 C1-C21D
 2.422 with sigma of 0.04
 C7D-C2
 2.645 with sigma of 0.04
 C23D-C22D
 2.577 with sigma of 0.04
 C22D-C6
 2.371 with sigma of 0.04
 C1-O1
 2.364 with sigma of 0.04
 O1D-C1
 2.5 with sigma of 0.04
 O1D-C22D
 2.48 with sigma of 0.04
 C1-C8
 2.596 with sigma of 0.04
 C22D-C8
 2.53 with sigma of 0.04
 O1-C8
 2.35 with sigma of 0.04
 O1D-C8
 2.42 with sigma of 0.04
 C9-C7
 2.471 with sigma of 0.04
 C13-C7
 2.507 with sigma of 0.04
 C7D-C13
 2.532 with sigma of 0.04
 C7D-C9
 2.532 with sigma of 0.04
 C21-C5
 2.528 with sigma of 0.04
 C5-C21D
 2.645 with sigma of 0.04
4. Restrained planarity
 C14, C7P, C8P, C9P, C10P, C11P, C12P, C13P
 with sigma of 0.05
 C14, C11P, C10P, C12P, C13P, C8P, C9P
 with sigma of 0.1
 C1, C7, C8, O1
 with sigma of 0.1
 C7P, C15P, C2, C1
 with sigma of 0.1
5. Uiso/Uaniso restraints and constraints
C7 \\sim C7D \\sim C7P: within 2A with sigma of 0.02 and sigma for terminal
atoms of 0.04
C15 \\sim C15D \\sim C15P: within 2A with sigma of 0.02 and sigma for terminal
atoms of 0.04
C21 \\sim C21D \\sim C21P: within 2A with sigma of 0.02 and sigma for terminal
atoms of 0.04
O1 \\sim O1D \\sim O1P: within 2A with sigma of 0.02 and sigma for terminal
atoms of 0.04
C9 \\sim C9D \\sim C9P: within 2A with sigma of 0.02 and sigma for terminal
atoms of 0.04
C10 \\sim C10D \\sim C10P: within 2A with sigma of 0.02 and sigma for terminal
atoms of 0.04
C11 \\sim C11D \\sim C11P: within 2A with sigma of 0.02 and sigma for terminal
atoms of 0.04
C12 \\sim C12D \\sim C12P: within 2A with sigma of 0.02 and sigma for terminal
atoms of 0.04
C13 \\sim C13D \\sim C13P: within 2A with sigma of 0.02 and sigma for terminal
atoms of 0.04
C8 \\sim C8D \\sim C8P: within 2A with sigma of 0.02 and sigma for terminal
atoms of 0.04
C22 \\sim C22D \\sim C22P: within 2A with sigma of 0.02 and sigma for terminal
atoms of 0.04
C23 \\sim C23D \\sim C23P: within 2A with sigma of 0.02 and sigma for terminal
atoms of 0.04
C16 \\sim C16D \\sim C16P: within 2A with sigma of 0.02 and sigma for terminal
atoms of 0.04
C17 \\sim C17D \\sim C17P: within 2A with sigma of 0.02 and sigma for terminal
atoms of 0.04
C6 \\sim C1: within 3A with sigma of 0.01 and sigma for terminal atoms of 0.02
C1 \\sim C2: within 3A with sigma of 0.01 and sigma for terminal atoms of 0.02
C2 \\sim C3: within 3A with sigma of 0.01 and sigma for terminal atoms of 0.02
C3 \\sim C4: within 3A with sigma of 0.01 and sigma for terminal atoms of 0.02
C4 \\sim C5: within 3A with sigma of 0.01 and sigma for terminal atoms of 0.02
C5 \\sim C6: within 3A with sigma of 0.01 and sigma for terminal atoms of 0.02
Uanis(C21) = Uanis(C21P)
Uanis(C15) = Uanis(C15D)
Uanis(C8) = Uanis(C8D)
Uanis(C9) = Uanis(C9D)
Uanis(C10) = Uanis(C10D)
Uanis(C13) = Uanis(C13D)
Uanis(C11) = Uanis(C11D)
Uanis(C12) = Uanis(C12D)
Uanis(C22) = Uanis(C22P)
Uanis(C23) = Uanis(C23P)
Uanis(C16) = Uanis(C16D)
Uanis(C17) = Uanis(C17D)
6. Others
 1*[Sof(O1)+Sof(C7)+Sof(C8)+Sof(C9)+Sof(H9)+Sof(C10)+Sof(H10)+Sof(C11)+
 Sof(C12)+Sof(H12)+Sof(C13)+Sof(H13)+Sof(C15)+Sof(H15)+Sof(C16)+Sof(H16A)+
 Sof(H16B)+Sof(H16C)+Sof(C17)+Sof(H17A)+Sof(H17B)+Sof(H17C)+Sof(C21)+Sof(H21)+
 Sof(C22)+Sof(H22A)+Sof(H22B)+Sof(H22C)+Sof(C23)+Sof(H23A)+Sof(H23B)+Sof(H23C)]+
 1*[Sof(O1D)+Sof(C7D)+Sof(C8D)+Sof(C9D)+Sof(H9D)+Sof(C10D)+Sof(H10D)+Sof(C11D)+
 Sof(C12D)+Sof(H12D)+Sof(C13D)+Sof(H13D)+Sof(C15D)+Sof(H15D)+Sof(C16D)+
 Sof(H16D)+Sof(H16E)+Sof(H16F)+Sof(C17D)+Sof(H17D)+Sof(H17E)+Sof(H17F)+
 Sof(C21D)+Sof(H21D)+Sof(C22D)+Sof(H22D)+Sof(H22E)+Sof(C23D)+Sof(H23D)+
 Sof(H23E)+Sof(H23F)]+1*[Sof(O1P)+Sof(C7P)+Sof(C8P)+Sof(C9P)+Sof(H9P)+Sof(C10P)+
 Sof(H10P)+Sof(C11P)+Sof(C12P)+Sof(H12P)+Sof(C13P)+Sof(H13P)+Sof(C15P)+
 Sof(C16P)+Sof(H16G)+Sof(H16H)+Sof(H16I)+Sof(C17P)+Sof(H17G)+Sof(H17H)+
 Sof(H17I)+Sof(C21P)+Sof(H21P)+Sof(C22P)+Sof(H22F)+Sof(H22G)+Sof(H22H)+
 Sof(C23P)+Sof(H23G)+Sof(H23H)+Sof(H23I)]=1 with esd of 0
 Sof(O1)=Sof(C7)=Sof(C8)=Sof(C9)=Sof(H9)=Sof(C10)=Sof(H10)=Sof(C11)=Sof(C12)=
 Sof(H12)=Sof(C13)=Sof(H13)=Sof(C15)=Sof(H15)=Sof(C16)=Sof(H16A)=Sof(H16B)=
 Sof(H16C)=Sof(C17)=Sof(H17A)=Sof(H17B)=Sof(H17C)=Sof(C21)=Sof(H21)=Sof(C22)=
 Sof(H22A)=Sof(H22B)=Sof(H22C)=Sof(C23)=Sof(H23A)=Sof(H23B)=Sof(H23C)=FVAR(1)
 Sof(O1D)=Sof(C7D)=Sof(C8D)=Sof(C9D)=Sof(H9D)=Sof(C10D)=Sof(H10D)=Sof(C11D)=
 Sof(C12D)=Sof(H12D)=Sof(C13D)=Sof(H13D)=Sof(C15D)=Sof(H15D)=Sof(C16D)=
 Sof(H16D)=Sof(H16E)=Sof(H16F)=Sof(C17D)=Sof(H17D)=Sof(H17E)=Sof(H17F)=
 Sof(C21D)=Sof(H21D)=Sof(C22D)=Sof(H22D)=Sof(H22E)=Sof(C23D)=Sof(H23D)=
 Sof(H23E)=Sof(H23F)=FVAR(2)
 Sof(O1P)=Sof(C7P)=Sof(C8P)=Sof(C9P)=Sof(H9P)=Sof(C10P)=Sof(H10P)=Sof(C11P)=
 Sof(C12P)=Sof(H12P)=Sof(C13P)=Sof(H13P)=Sof(C15P)=Sof(C16P)=Sof(H16G)=
 Sof(H16H)=Sof(H16I)=Sof(C17P)=Sof(H17G)=Sof(H17H)=Sof(H17I)=Sof(C21P)=
 Sof(H21P)=Sof(C22P)=Sof(H22F)=Sof(H22G)=Sof(H22H)=Sof(C23P)=Sof(H23G)=
 Sof(H23H)=Sof(H23I)=FVAR(3)
 Uiso(C9P)=Uiso(C10P)=Uiso(C12P)=Uiso(C13P)=FVAR(4)
7.a Free rotating group:
 C6(C1,C2,C3,H3,C4,C5,H5), C26(N1,H1A,H1B,H1C,C24,H24A,H24B,H24C,C25,H25,C27,
 H27,C28,H28,C29,H29,C30,H30,C31,H31), C8(C9,H9,C10,H10,C11,C12,H12,C13,H13),
 C8P(C9P,H9P,C10P,H10P,C11P,C12P,H12P,C13P,H13P)
7.b Ternary CH refined with riding coordinates:
 C18(H18), C15(H15), C21(H21), C15D(H15D), C21D(H21D), C21P(H21P)
7.c Secondary CH2 refined with riding coordinates:
 C22D(H22D,H22E)
7.d Me refined with riding coordinates:
 C19(H19A,H19B,H19C), C20(H20A,H20B,H20C), C16(H16A,H16B,H16C), C17(H17A,H17B,
 H17C), C22(H22A,H22B,H22C), C23(H23A,H23B,H23C), C16D(H16D,H16E,H16F),
 C17D(H17D,H17E,H17F), C23D(H23D,H23E,H23F), C16P(H16G,H16H,H16I), C17P(H17G,
 H17H,H17I), C22P(H22F,H22G,H22H), C23P(H23G,H23H,H23I)
7.e Aromatic/amide H refined with riding coordinates:
 C9D(H9D), C10D(H10D), C12D(H12D), C13D(H13D)
;
_olex2_submission_special_instructions 'No special instructions were received'

loop_
_space_group_symop_operation_xyz
'x, y, z'
'-x+1/2, -y, z+1/2'
'-x, y+1/2, -z+1/2'
'x+1/2, -y+1/2, -z'

loop_
_atom_site_label
_atom_site_type_symbol
_atom_site_fract_x
_atom_site_fract_y
_atom_site_fract_z
_atom_site_U_iso_or_equiv
_atom_site_adp_type
_atom_site_occupancy
_atom_site_site_symmetry_order
_atom_site_calc_flag
_atom_site_refinement_flags_posn
_atom_site_refinement_flags_adp
_atom_site_refinement_flags_occupancy
_atom_site_disorder_assembly
_atom_site_disorder_group
O2 O 0.3828(12) 0.6234(5) 0.4826(6) 0.085(13) Uani 1 1 d D . . . .
O3 O 0.6870(13) 0.6146(6) 0.4455(7) 0.133(15) Uani 1 1 d D . . . .
C6 C 0.3211(11) 0.1811(4) 0.2994(4) 0.073(8) Uani 1 1 d DG U . . .
C1 C 0.1764(11) 0.2613(5) 0.3087(4) 0.071(8) Uani 1 1 d DG U . A .
C2 C 0.0984(9) 0.3271(3) 0.2780(4) 0.069(8) Uani 1 1 d DG U . A .
C3 C 0.1649(10) 0.3108(4) 0.2367(4) 0.072(8) Uani 1 1 d DG U . A .
H3 H 0.1113 0.3536 0.2158 0.086 Uiso 1 1 d G U . A .
C4 C 0.3059(12) 0.2345(5) 0.2255(4) 0.073(8) Uani 1 1 d G U . A .
C5 C 0.3831(9) 0.1701(3) 0.2573(4) 0.069(8) Uani 1 1 d DG U . A .
H5 H 0.4794 0.1180 0.2501 0.083 Uiso 1 1 d G U . A .
C14 C 0.4974(19) 0.5864(8) 0.4544(9) 0.090(3) Uiso 1 1 d D . . . .
C18 C 0.377(2) 0.2073(9) 0.1843(11) 0.103(4) Uiso 1 1 d . . . . .
H18 H 0.3610 0.1343 0.1819 0.123 Uiso 1 1 calc R U . A .
C19 C 0.626(2) 0.2335(9) 0.1741(11) 0.115(4) Uiso 1 1 d . . . . .
H19A H 0.6603 0.2129 0.1460 0.172 Uiso 1 1 calc R U . . .
H19B H 0.6480 0.3046 0.1767 0.172 Uiso 1 1 calc R U . . .
H19C H 0.7229 0.1990 0.1934 0.172 Uiso 1 1 calc R U . . .
C20 C 0.231(3) 0.2520(11) 0.1526(16) 0.149(6) Uiso 1 1 d . . . . .
H20A H 0.2822 0.2326 0.1252 0.224 Uiso 1 1 calc R U . . .
H20B H 0.0801 0.2291 0.1567 0.224 Uiso 1 1 calc R U . . .
H20C H 0.2360 0.3238 0.1551 0.224 Uiso 1 1 calc R U . . .
C26 C 0.9435(8) 0.5141(3) 0.5492(4) 0.097(3) Uiso 1 1 d G . . . .
N1 N 0.9570(12) 0.6719(4) 0.5084(4) 0.079(14) Uani 1 1 d G . . . .
H1A H 0.8528 0.6494 0.4908 0.095 Uiso 1 1 d G U . . .
H1B H 1.0910 0.6540 0.4990 0.095 Uiso 1 1 d G U . . .
H1C H 0.9490 0.7388 0.5100 0.095 Uiso 1 1 d G U . . .
C24 C 0.7006(15) 0.6647(5) 0.5685(5) 0.134(5) Uiso 1 1 d G . . . .
H24A H 0.5821 0.6456 0.5498 0.201 Uiso 1 1 d G U . . .
H24B H 0.7051 0.7367 0.5710 0.201 Uiso 1 1 d G U . . .
H24C H 0.6751 0.6354 0.5957 0.201 Uiso 1 1 d G U . . .
C25 C 0.9196(10) 0.6272(3) 0.5512(4) 0.112(4) Uiso 1 1 d G . . . .
H25 H 1.0379 0.6526 0.5697 0.134 Uiso 1 1 d G U . . .
C27 C 1.1376(10) 0.4682(4) 0.5621(5) 0.118(4) Uiso 1 1 d G . . . .
H27 H 1.2556 0.5074 0.5716 0.141 Uiso 1 1 d G U . . .
C28 C 1.1594(12) 0.3641(4) 0.5611(6) 0.142(5) Uiso 1 1 d G . . . .
H28 H 1.2911 0.3342 0.5701 0.171 Uiso 1 1 d G U . . .
C29 C 0.9903(14) 0.3062(3) 0.5470(6) 0.135(5) Uiso 1 1 d G . . . .
H29 H 1.0062 0.2365 0.5463 0.162 Uiso 1 1 d G U . . .
C30 C 0.7956(13) 0.3497(3) 0.5339(6) 0.124(4) Uiso 1 1 d G . . . .
H30 H 0.6788 0.3095 0.5244 0.148 Uiso 1 1 d G U . . .
C31 C 0.7722(9) 0.4540(4) 0.5348(5) 0.101(4) Uiso 1 1 d G . . . .
H31 H 0.6401 0.4833 0.5256 0.121 Uiso 1 1 d G U . . .
O1 O -0.087(3) 0.2362(14) 0.3636(11) 0.145(13) Uani 0.666(4) 1 d D U P A 1
C7 C 0.088(3) 0.2759(13) 0.3534(7) 0.084(8) Uani 0.666(4) 1 d D U P A 1
C8 C 0.2072(13) 0.3479(6) 0.3813(5) 0.070(6) Uani 0.666(4) 1 d DG U P A 1
C9 C 0.0998(11) 0.3821(6) 0.4150(5) 0.088(6) Uani 0.666(4) 1 d DG U P A 1
H9 H -0.0397 0.3562 0.4217 0.106 Uiso 0.666(4) 1 d G U P A 1
C10 C 0.1935(14) 0.4560(6) 0.4402(4) 0.085(6) Uani 0.666(4) 1 d G U P A 1
H10 H 0.1196 0.4776 0.4642 0.102 Uiso 0.666(4) 1 d G U P A 1
C11 C 0.3973(14) 0.4978(6) 0.4294(5) 0.074(6) Uani 0.666(4) 1 d G U P A 1
C12 C 0.5101(11) 0.4633(7) 0.3943(5) 0.085(6) Uani 0.666(4) 1 d G U P A 1
H12 H 0.6488 0.4901 0.3875 0.102 Uiso 0.666(4) 1 d G U P A 1
C13 C 0.4165(14) 0.3888(7) 0.3692(5) 0.090(6) Uani 0.666(4) 1 d DG U P A 1
H13 H 0.4890 0.3662 0.3451 0.107 Uiso 0.666(4) 1 d G U P A 1
C15 C -0.0534(16) 0.4145(6) 0.2898(8) 0.081(6) Uani 0.666(4) 1 d . U P A 1
H15 H -0.0728 0.4115 0.3203 0.097 Uiso 0.666(4) 1 calc R U P A 1
C16 C -0.2812(15) 0.4079(8) 0.2712(10) 0.075(10) Uani 0.666(4) 1 d . U P A 1
H16A H -0.3682 0.4649 0.2798 0.112 Uiso 0.666(4) 1 calc R U P A 1
H16B H -0.2697 0.4069 0.2412 0.112 Uiso 0.666(4) 1 calc R U P A 1
H16C H -0.3531 0.3475 0.2807 0.112 Uiso 0.666(4) 1 calc R U P A 1
C17 C 0.0673(15) 0.5145(7) 0.2802(10) 0.085(10) Uani 0.666(4) 1 d . U P A 1
H17A H 0.2132 0.5142 0.2930 0.128 Uiso 0.666(4) 1 calc R U P A 1
H17B H 0.0829 0.5223 0.2504 0.128 Uiso 0.666(4) 1 calc R U P A 1
H17C H -0.0192 0.5693 0.2913 0.128 Uiso 0.666(4) 1 calc R U P A 1
C21 C 0.399(3) 0.1088(11) 0.3330(8) 0.090(6) Uani 0.666(4) 1 d D U P A 1
H21 H 0.4225 0.1488 0.3584 0.108 Uiso 0.666(4) 1 calc R U P A 1
C22 C 0.217(3) 0.0297(11) 0.3438(15) 0.134(11) Uani 0.666(4) 1 d D U P A 1
H22A H 0.2727 -0.0145 0.3652 0.200 Uiso 0.666(4) 1 calc R U P A 1
H22B H 0.0845 0.0632 0.3538 0.200 Uiso 0.666(4) 1 calc R U P A 1
H22C H 0.1809 -0.0084 0.3192 0.200 Uiso 0.666(4) 1 calc R U P A 1
C23 C 0.618(3) 0.0535(11) 0.3247(11) 0.103(11) Uani 0.666(4) 1 d D U P A 1
H23A H 0.6506 0.0100 0.3480 0.155 Uiso 0.666(4) 1 calc R U P A 1
H23B H 0.6038 0.0142 0.2996 0.155 Uiso 0.666(4) 1 calc R U P A 1
H23C H 0.7374 0.1012 0.3214 0.155 Uiso 0.666(4) 1 calc R U P A 1
O1D O -0.135(6) 0.266(4) 0.357(2) 0.16(2) Uiso 0.260(4) 1 d D U P A 2
C7D C 0.108(6) 0.259(2) 0.3564(8) 0.070(11) Uiso 0.260(4) 1 d D U P A 2
C8D C 0.2072(13) 0.3479(6) 0.3813(5) 0.070(6) Uani 0.260(4) 1 d . U P A 2
C9D C 0.0998(11) 0.3821(6) 0.4150(5) 0.088(6) Uani 0.260(4) 1 d . U P A 2
H9D H -0.0404 0.3561 0.4217 0.106 Uiso 0.260(4) 1 calc R U P A 2
C10D C 0.1935(14) 0.4560(6) 0.4402(4) 0.085(6) Uani 0.260(4) 1 d . U P A 2
H10D H 0.1191 0.4773 0.4643 0.102 Uiso 0.260(4) 1 calc R U P A 2
C11D C 0.3973(14) 0.4978(6) 0.4294(5) 0.074(6) Uani 0.260(4) 1 d . U P A 2
C12D C 0.5101(11) 0.4633(7) 0.3943(5) 0.085(6) Uani 0.260(4) 1 d . U P A 2
H12D H 0.6494 0.4901 0.3875 0.102 Uiso 0.260(4) 1 calc R U P A 2
C13D C 0.4165(14) 0.3888(7) 0.3692(5) 0.090(6) Uani 0.260(4) 1 d . U P A 2
H13D H 0.4895 0.3665 0.3451 0.107 Uiso 0.260(4) 1 calc R U P A 2
C15D C -0.0534(16) 0.4145(6) 0.2898(8) 0.081(6) Uani 0.260(4) 1 d . U P A 2
H15D H -0.0728 0.4115 0.3203 0.097 Uiso 0.260(4) 1 calc R U P A 2
C16D C -0.2812(15) 0.4079(8) 0.2712(10) 0.075(10) Uani 0.260(4) 1 d . U P A 2
H16D H -0.3682 0.4649 0.2798 0.112 Uiso 0.260(4) 1 calc R U P A 2
H16E H -0.2697 0.4069 0.2412 0.112 Uiso 0.260(4) 1 calc R U P A 2
H16F H -0.3531 0.3475 0.2807 0.112 Uiso 0.260(4) 1 calc R U P A 2
C17D C 0.0673(15) 0.5145(7) 0.2802(10) 0.085(10) Uani 0.260(4) 1 d . U P A 2
H17D H 0.2132 0.5142 0.2930 0.128 Uiso 0.260(4) 1 calc R U P A 2
H17E H 0.0829 0.5223 0.2504 0.128 Uiso 0.260(4) 1 calc R U P A 2
H17F H -0.0192 0.5693 0.2913 0.128 Uiso 0.260(4) 1 calc R U P A 2
C21D C 0.391(7) 0.128(3) 0.3399(10) 0.085(10) Uiso 0.260(4) 1 d D U P A 2
H21D H 0.5134 0.1691 0.3513 0.101 Uiso 0.260(4) 1 calc R U P A 2
C22D C 0.186(7) 0.152(2) 0.3672(16) 0.120(14) Uiso 0.260(4) 1 d D U P A 2
H22D H 0.0666 0.1047 0.3618 0.144 Uiso 0.260(4) 1 calc R U P A 2
H22E H 0.2260 0.1485 0.3967 0.144 Uiso 0.260(4) 1 calc R U P A 2
C23D C 0.484(10) 0.026(3) 0.337(3) 0.132(18) Uiso 0.260(4) 1 d D U P A 2
H23D H 0.5213 0.0015 0.3641 0.198 Uiso 0.260(4) 1 calc R U P A 2
H23E H 0.3753 -0.0178 0.3240 0.198 Uiso 0.260(4) 1 calc R U P A 2
H23F H 0.6175 0.0271 0.3196 0.198 Uiso 0.260(4) 1 calc R U P A 2
O1P O -0.099(15) 0.253(7) 0.368(2) 0.15(3) Uiso 0.075(4) 1 d D U P A 3
C7P C 0.037(6) 0.311(3) 0.3424(11) 0.080(16) Uiso 0.075(4) 1 d D U P A 3
C8P C 0.165(8) 0.383(2) 0.3716(11) 0.060(13) Uiso 0.075(4) 1 d DG U P A 3
C9P C 0.047(7) 0.438(6) 0.399(3) 0.085(7) Uiso 0.075(4) 1 d DG U P A 3
H9P H -0.1074 0.4324 0.3990 0.102 Uiso 0.075(4) 1 d G U P A 3
C10P C 0.153(8) 0.503(6) 0.426(2) 0.085(7) Uiso 0.075(4) 1 d DG U P A 3
H10P H 0.0693 0.5387 0.4458 0.102 Uiso 0.075(4) 1 d G U P A 3
C11P C 0.382(7) 0.5136(19) 0.4248(10) 0.071(13) Uiso 0.075(4) 1 d DG U P A 3
C12P C 0.507(7) 0.457(7) 0.397(3) 0.085(7) Uiso 0.075(4) 1 d DG U P A 3
H12P H 0.6611 0.4634 0.3961 0.102 Uiso 0.075(4) 1 d G U P A 3
C13P C 0.401(9) 0.392(7) 0.369(3) 0.085(7) Uiso 0.075(4) 1 d DG U P A 3
H13P H 0.4821 0.3550 0.3494 0.102 Uiso 0.075(4) 1 d G U P A 3
C15P C -0.062(7) 0.384(4) 0.3053(14) 0.083(13) Uiso 0.075(4) 1 d D U P A 3
C16P C -0.311(7) 0.375(8) 0.299(4) 0.08(2) Uiso 0.075(4) 1 d D U P A 3
H16G H -0.3886 0.4164 0.3187 0.122 Uiso 0.075(4) 1 calc R U P A 3
H16H H -0.3483 0.3970 0.2708 0.122 Uiso 0.075(4) 1 calc R U P A 3
H16I H -0.3560 0.3065 0.3022 0.122 Uiso 0.075(4) 1 calc R U P A 3
C17P C 0.008(18) 0.494(3) 0.310(4) 0.09(2) Uiso 0.075(4) 1 d D U P A 3
H17G H -0.0978 0.5283 0.3277 0.131 Uiso 0.075(4) 1 calc R U P A 3
H17H H 0.1547 0.4976 0.3224 0.131 Uiso 0.075(4) 1 calc R U P A 3
H17I H 0.0110 0.5255 0.2829 0.131 Uiso 0.075(4) 1 calc R U P A 3
C21P C 0.399(3) 0.1088(11) 0.3330(8) 0.090(6) Uani 0.075(4) 1 d . U P A 3
H21P H 0.4225 0.1488 0.3584 0.108 Uiso 0.075(4) 1 calc R U P A 3
C22P C 0.217(3) 0.0297(11) 0.3438(15) 0.134(11) Uani 0.075(4) 1 d . U P A 3
H22F H 0.2727 -0.0145 0.3652 0.200 Uiso 0.075(4) 1 calc R U P A 3
H22G H 0.0845 0.0632 0.3538 0.200 Uiso 0.075(4) 1 calc R U P A 3
H22H H 0.1809 -0.0084 0.3192 0.200 Uiso 0.075(4) 1 calc R U P A 3
C23P C 0.618(3) 0.0535(11) 0.3247(11) 0.103(11) Uani 0.075(4) 1 d . U P A 3
H23G H 0.6506 0.0100 0.3480 0.155 Uiso 0.075(4) 1 calc R U P A 3
H23H H 0.6038 0.0142 0.2996 0.155 Uiso 0.075(4) 1 calc R U P A 3
H23I H 0.7374 0.1012 0.3214 0.155 Uiso 0.075(4) 1 calc R U P A 3

loop_
_atom_site_aniso_label
_atom_site_aniso_U_11
_atom_site_aniso_U_22
_atom_site_aniso_U_33
_atom_site_aniso_U_23
_atom_site_aniso_U_13
_atom_site_aniso_U_12
O2 0.101(5) 0.101(4) 0.05(4) -0.037(7) 0.000(8) 0.009(4)
O3 0.107(5) 0.133(6) 0.16(5) -0.034(10) 0.000(9) -0.029(4)
C6 0.081(5) 0.071(4) 0.07(3) -0.008(7) -0.012(9) -0.009(4)
C1 0.068(4) 0.073(4) 0.07(3) -0.009(8) -0.006(8) -0.007(4)
C2 0.070(5) 0.066(4) 0.07(3) -0.007(8) -0.011(8) 0.002(3)
C3 0.071(4) 0.076(4) 0.07(3) -0.005(8) -0.007(8) -0.007(4)
C4 0.073(4) 0.079(5) 0.07(3) -0.005(8) -0.012(8) 0.000(4)
C5 0.073(4) 0.072(4) 0.06(3) 0.002(8) -0.012(8) 0.001(4)
N1 0.100(5) 0.089(5) 0.05(4) -0.020(8) -0.009(9) 0.007(4)
O1 0.158(11) 0.125(11) 0.15(4) -0.072(16) 0.107(17) -0.078(10)
C7 0.078(9) 0.095(10) 0.08(2) 0.002(14) -0.002(13) -0.018(9)
C8 0.081(5) 0.073(5) 0.056(18) 0.011(8) 0.002(9) 0.003(5)
C9 0.087(6) 0.078(5) 0.100(17) -0.006(9) 0.000(10) -0.011(5)
C10 0.090(6) 0.091(5) 0.074(17) -0.001(10) -0.012(9) -0.003(5)
C11 0.079(5) 0.080(5) 0.063(18) 0.000(8) -0.009(9) 0.005(5)
C12 0.073(5) 0.104(6) 0.079(17) 0.005(10) 0.005(10) -0.010(5)
C13 0.088(6) 0.095(6) 0.086(17) -0.005(10) 0.014(10) -0.006(5)
C15 0.079(5) 0.067(4) 0.096(18) 0.005(8) 0.003(9) 0.001(4)
C16 0.068(5) 0.099(6) 0.06(3) 0.006(11) 0.007(9) -0.009(4)
C17 0.069(5) 0.083(5) 0.10(3) -0.021(9) 0.019(9) 0.000(4)
C21 0.116(9) 0.075(7) 0.077(18) -0.020(10) -0.001(12) 0.031(7)
C22 0.171(14) 0.099(8) 0.13(3) 0.027(16) 0.02(2) -0.014(10)
C23 0.101(10) 0.095(7) 0.11(3) -0.020(14) -0.047(14) 0.024(7)
C8D 0.081(5) 0.073(5) 0.056(18) 0.011(8) 0.002(9) 0.003(5)
C9D 0.087(6) 0.078(5) 0.100(17) -0.006(9) 0.000(10) -0.011(5)
C10D 0.090(6) 0.091(5) 0.074(17) -0.001(10) -0.012(9) -0.003(5)
C11D 0.079(5) 0.080(5) 0.063(18) 0.000(8) -0.009(9) 0.005(5)
C12D 0.073(5) 0.104(6) 0.079(17) 0.005(10) 0.005(10) -0.010(5)
C13D 0.088(6) 0.095(6) 0.086(17) -0.005(10) 0.014(10) -0.006(5)
C15D 0.079(5) 0.067(4) 0.096(18) 0.005(8) 0.003(9) 0.001(4)
C16D 0.068(5) 0.099(6) 0.06(3) 0.006(11) 0.007(9) -0.009(4)
C17D 0.069(5) 0.083(5) 0.10(3) -0.021(9) 0.019(9) 0.000(4)
C21P 0.116(9) 0.075(7) 0.077(18) -0.020(10) -0.001(12) 0.031(7)
C22P 0.171(14) 0.099(8) 0.13(3) 0.027(16) 0.02(2) -0.014(10)
C23P 0.101(10) 0.095(7) 0.11(3) -0.020(14) -0.047(14) 0.024(7)

loop_
_atom_type_symbol
_atom_type_description
_atom_type_scat_dispersion_real
_atom_type_scat_dispersion_imag
_atom_type_scat_source
C C 0.0032 0.0015 'International Tables Vol C Tables 4.2.6.8 and 6.1.1.4'
H H 0.0000 0.0000 'International Tables Vol C Tables 4.2.6.8 and 6.1.1.4'
N N 0.0060 0.0030 'International Tables Vol C Tables 4.2.6.8 and 6.1.1.4'
O O 0.0108 0.0057 'International Tables Vol C Tables 4.2.6.8 and 6.1.1.4'

loop_
_geom_angle_atom_site_label_1
_geom_angle_atom_site_label_2
_geom_angle_atom_site_label_3
_geom_angle
_geom_angle_site_symmetry_1
_geom_angle_site_symmetry_3
_geom_angle_publ_flag
C1 C6 C21 121.5(10) . . ?
C1 C6 C21D 109.9(14) . . ?
C1 C6 C21P 121.5(10) . . ?
C5 C6 C1 116.4 . . ?
C5 C6 C21 122.1(10) . . ?
C5 C6 C21D 133.6(13) . . ?
C5 C6 C21P 122.1(10) . . ?
C6 C1 C7 120.3(9) . . ?
C6 C1 C7D 110.1(13) . . ?
C6 C1 C7P 145.0(19) . . ?
C2 C1 C6 122.3 . . ?
C2 C1 C7 117.4(9) . . ?
C2 C1 C7D 127.5(13) . . ?
C2 C1 C7P 92.5(19) . . ?
C1 C2 C15 120.3(11) . . ?
C1 C2 C15D 120.3(11) . . ?
C1 C2 C15P 97.0(19) . . ?
C3 C2 C1 118.2 . . ?
C3 C2 C15 121.5(11) . . ?
C3 C2 C15D 121.5(11) . . ?
C3 C2 C15P 144.1(18) . . ?
C4 C3 C2 122.6 . . ?
C3 C4 C5 117.7 . . ?
C3 C4 C18 127.7(10) . . ?
C5 C4 C18 114.4(10) . . ?
C6 C5 C4 122.8 . . ?
O2 C14 C11 117.9(10) . . ?
O2 C14 C11D 117.9(10) . . ?
O2 C14 C11P 117(2) . . ?
O3 C14 O2 123.9(16) . . ?
O3 C14 C11 118.1(19) . . ?
O3 C14 C11D 118.1(19) . . ?
O3 C14 C11P 118(2) . . ?
C4 C18 C19 115(2) . . ?
C4 C18 C20 111.1(17) . . ?
C20 C18 C19 109(2) . . ?
C27 C26 C25 120.6 . . ?
C27 C26 C31 117.8 . . ?
C31 C26 C25 121.6 . . ?
N1 C25 C26 109.8 . . ?
C24 C25 C26 115.4 . . ?
C24 C25 N1 109.2 . . ?
C26 C27 C28 121.0 . . ?
C29 C28 C27 120.6 . . ?
C28 C29 C30 119.7 . . ?
C29 C30 C31 120.1 . . ?
C26 C31 C30 120.8 . . ?
O1 C7 C1 119.3(18) . . ?
O1 C7 C8 122.0(19) . . ?
C8 C7 C1 118.3(11) . . ?
C9 C8 C7 118.3(9) . . ?
C9 C8 C13 120.9 . . ?
C13 C8 C7 120.3(9) . . ?
C8 C9 C10 121.2 . . ?
C11 C10 C9 119.7 . . ?
C10 C11 C14 121.3(10) . . ?
C10 C11 C12 119.7 . . ?
C12 C11 C14 119.0(11) . . ?
C11 C12 C13 120.6 . . ?
C12 C13 C8 118.0 . . ?
C2 C15 C17 109.6(10) . . ?
C16 C15 C2 113.6(13) . . ?
C16 C15 C17 113.5(14) . . ?
C6 C21 C22 112.1(18) . . ?
C6 C21 C23 116.7(19) . . ?
C23 C21 C22 108.0(12) . . ?
O1D C7D C1 105(3) . . ?
O1D C7D C8D 109(3) . . ?
O1D C7D C22D 111(3) . . ?
C8D C7D C1 112.3(17) . . ?
C22D C7D C1 99(2) . . ?
C22D C7D C8D 119(3) . . ?
C9D C8D C7D 119.7(12) . . ?
C9D C8D C13D 120.9 . . ?
C13D C8D C7D 119.4(12) . . ?
C8D C9D C10D 121.2 . . ?
C11D C10D C9D 119.7 . . ?
C10D C11D C14 121.3(10) . . ?
C10D C11D C12D 119.7 . . ?
C12D C11D C14 119.0(11) . . ?
C11D C12D C13D 120.6 . . ?
C12D C13D C8D 118.0 . . ?
C2 C15D C17D 109.6(10) . . ?
C16D C15D C2 113.6(13) . . ?
C16D C15D C17D 113.5(14) . . ?
C6 C21D C22D 100(3) . . ?
C23D C21D C6 118(4) . . ?
C23D C21D C22D 122(4) . . ?
C7D C22D C21D 108(3) . . ?
C1 C7P C8P 115(2) . . ?
C1 C7P C15P 86.7(19) . . ?
O1P C7P C1 120(4) . . ?
O1P C7P C8P 106(3) . . ?
O1P C7P C15P 123(4) . . ?
C8P C7P C15P 103.8(18) . . ?
C9P C8P C7P 118(3) . . ?
C9P C8P C13P 121.0 . . ?
C13P C8P C7P 121(3) . . ?
C8P C9P C10P 121.16(8) . . ?
C11P C10P C9P 119.7 . . ?
C10P C11P C14 120(3) . . ?
C10P C11P C12P 119.7 . . ?
C12P C11P C14 121(3) . . ?
C11P C12P C13P 120.60(9) . . ?
C12P C13P C8P 117.9 . . ?
C2 C15P C7P 83.6(18) . . ?
C2 C15P C16P 120(4) . . ?
C2 C15P C17P 112(4) . . ?
C16P C15P C7P 114(4) . . ?
C16P C15P C17P 111(3) . . ?
C17P C15P C7P 114(4) . . ?
C6 C21P C22P 112.1(18) . . ?
C6 C21P C23P 116.7(19) . . ?
C23P C21P C22P 108.0(12) . . ?

loop_
_geom_bond_atom_site_label_1
_geom_bond_atom_site_label_2
_geom_bond_distance
_geom_bond_site_symmetry_2
_geom_bond_publ_flag
O2 C14 1.23(3) . ?
O3 C14 1.223(16) . ?
C6 C1 1.4049 . ?
C6 C5 1.3986 . ?
C6 C21 1.513(19) . ?
C6 C21D 1.53(2) . ?
C6 C21P 1.513(19) . ?
C1 C2 1.3943 . ?
C1 C7 1.53(2) . ?
C1 C7D 1.58(2) . ?
C1 C7P 1.51(2) . ?
C2 C3 1.3923 . ?
C2 C15 1.521(12) . ?
C2 C15D 1.521(12) . ?
C2 C15P 1.50(2) . ?
C3 C4 1.3661 . ?
C4 C5 1.4075 . ?
C4 C18 1.43(3) . ?
C14 C11 1.54(2) . ?
C14 C11D 1.54(2) . ?
C14 C11P 1.52(2) . ?
C18 C19 1.56(2) . ?
C18 C20 1.46(4) . ?
C26 C25 1.5154 . ?
C26 C27 1.3713 . ?
C26 C31 1.3757 . ?
N1 C25 1.5058 . ?
C24 C25 1.5008 . ?
C27 C28 1.3925 . ?
C28 C29 1.3453 . ?
C29 C30 1.3623 . ?
C30 C31 1.3962 . ?
O1 C7 1.212(17) . ?
C7 C8 1.489(17) . ?
C8 C9 1.3297 . ?
C8 C13 1.4147 . ?
C9 C10 1.3885 . ?
C10 C11 1.3792 . ?
C11 C12 1.3841 . ?
C12 C13 1.3922 . ?
C15 C16 1.48(2) . ?
C15 C17 1.545(15) . ?
C21 C22 1.55(2) . ?
C21 C23 1.521(18) . ?
O1D C7D 1.45(3) . ?
C7D C8D 1.55(2) . ?
C7D C22D 1.53(3) . ?
C8D C9D 1.3297 . ?
C8D C13D 1.4147 . ?
C9D C10D 1.3885 . ?
C10D C11D 1.3792 . ?
C11D C12D 1.3841 . ?
C12D C13D 1.3922 . ?
C15D C16D 1.48(2) . ?
C15D C17D 1.545(15) . ?
C21D C22D 1.54(3) . ?
C21D C23D 1.48(3) . ?
O1P C7P 1.39(3) . ?
C7P C8P 1.54(2) . ?
C7P C15P 1.65(3) . ?
C8P C9P 1.3285 . ?
C8P C13P 1.4129 . ?
C9P C10P 1.3858 . ?
C10P C11P 1.3774 . ?
C11P C12P 1.3842 . ?
C12P C13P 1.3904 . ?
C15P C16P 1.51(3) . ?
C15P C17P 1.53(3) . ?
C21P C22P 1.55(2) . ?
C21P C23P 1.521(18) . ?

_cod_database_fobs_code 2108829
